data_7030035
loop_
_publ_author_name
'Whitehorne, Todd J. J.'
'Vabre, Boris'
'Schaper, Frank'

_publ_section_title
;
 Lactide polymerization catalyzed by Mg and Zn diketiminate complexes with
 flexible ligand frameworks.
;
_journal_issue 17
_journal_name_full 'Dalton transactions (Cambridge, England : 2003)'
_journal_page_first 6339
_journal_page_last 6352
_journal_paper_doi 10.1039/c3dt53278j
_journal_volume 43
_journal_year 2014
_chemical_compound_source 'Synthesized by the authors. See text'
_chemical_formula_moiety 'C38 H40 Cl2 Mg N4'
_chemical_formula_sum 'C38 H40 Cl2 Mg N4'
_chemical_formula_weight 647.95
_chemical_name_systematic
; 
 ? 
;
_space_group_IT_number 14
_symmetry_cell_setting monoclinic
_symmetry_space_group_name_Hall '-P 2ybc'
_symmetry_space_group_name_H-M 'P 1 21/c 1'
_atom_sites_solution_hydrogens geom
_atom_sites_solution_primary direct
_atom_sites_solution_secondary difmap
_audit_creation_method SHELXL-97
_cell_angle_alpha 90
_cell_angle_beta 95.640(2)
_cell_angle_gamma 90
_cell_formula_units_Z 4
_cell_length_a 14.5416(5)
_cell_length_b 11.1177(4)
_cell_length_c 20.7327(7)
_cell_measurement_reflns_used 9135
_cell_measurement_temperature 150
_cell_measurement_theta_max 72.12
_cell_measurement_theta_min 3.05
_cell_volume 3335.6(2)
_computing_cell_refinement 'Bruker SAINT'
_computing_data_collection 'Bruker APEX2'
_computing_data_reduction 'Bruker SAINT'
_computing_molecular_graphics 'Bruker SHELXTL'
_computing_publication_material 'Bruker SHELXTL'
_computing_structure_refinement 'SHELXL-97 (Sheldrick, 2008)'
_computing_structure_solution 'SHELXS-97 (Sheldrick, 2008)'
_diffrn_ambient_temperature 150
_diffrn_detector_area_resol_mean 5.5
_diffrn_measured_fraction_theta_full 0.975
_diffrn_measured_fraction_theta_max 0.975
_diffrn_measurement_device_type 'Bruker SMART 6000 / Nonius FR591'
_diffrn_measurement_method '\w scan'
_diffrn_radiation_monochromator 'Helios multi-layers optics'
_diffrn_radiation_source 'Rotating Anode'
_diffrn_radiation_type CuK\a
_diffrn_radiation_wavelength 1.54178
_diffrn_reflns_av_R_equivalents 0.0371
_diffrn_reflns_av_sigmaI/netI 0.0207
_diffrn_reflns_limit_h_max 18
_diffrn_reflns_limit_h_min -17
_diffrn_reflns_limit_k_max 13
_diffrn_reflns_limit_k_min -13
_diffrn_reflns_limit_l_max 25
_diffrn_reflns_limit_l_min -25
_diffrn_reflns_number 40209
_diffrn_reflns_theta_full 72.83
_diffrn_reflns_theta_max 72.83
_diffrn_reflns_theta_min 3.05
_exptl_absorpt_coefficient_mu 2.185
_exptl_absorpt_correction_T_max 0.758691
_exptl_absorpt_correction_T_min 0.611821
_exptl_absorpt_correction_type multi-scan
_exptl_absorpt_process_details 'Sadabs (Sheldrick, 1996)'
_exptl_crystal_colour colorless
_exptl_crystal_density_diffrn 1.290
_exptl_crystal_density_method 'not measured'
_exptl_crystal_description block
_exptl_crystal_F_000 1368
_exptl_crystal_size_max 0.18
_exptl_crystal_size_mid 0.16
_exptl_crystal_size_min 0.16
_refine_diff_density_max 0.282
_refine_diff_density_min -0.431
_refine_diff_density_rms 0.074
_refine_ls_extinction_method none
_refine_ls_goodness_of_fit_ref 1.053
_refine_ls_hydrogen_treatment constr
_refine_ls_matrix_type full
_refine_ls_number_parameters 412
_refine_ls_number_reflns 6473
_refine_ls_number_restraints 0
_refine_ls_restrained_S_all 1.053
_refine_ls_R_factor_all 0.0431
_refine_ls_R_factor_gt 0.0391
_refine_ls_shift/su_max 0.023
_refine_ls_shift/su_mean 0.000
_refine_ls_structure_factor_coef Fsqd
_refine_ls_weighting_details 'calc w=1/[\s^2^(Fo^2^)+(0.0807P)^2^+0.0892P] where P=(Fo^2^+2Fc^2^)/3'
_refine_ls_weighting_scheme calc
_refine_ls_wR_factor_gt 0.1075
_refine_ls_wR_factor_ref 0.1108
_reflns_number_gt 5670
_reflns_number_total 6473
_reflns_threshold_expression >2sigma(I)
_cod_data_source_file c3dt53278j2.cif
_cod_data_source_block todd22
_cod_depositor_comments
;
The following automatic conversions were performed:

'_symmetry_cell_setting' value 'Monoclinic' changed to 'monoclinic'
according to
/usr/data/users/saulius/crontab/automatic-downloads/current/RSC/lib/dictionaries/cif_core.dic
dictionary named 'cif_core.dic' version 2.4.2 from 2011-04-26.

Automatic conversion script
Id: cif_fix_values 2281 2013-09-26 08:29:07Z andrius 
;
_cod_original_sg_symbol_H-M P2(1)/c
_cod_database_code 7030035

loop_
_symmetry_equiv_pos_as_xyz
'x, y, z'
'-x, y+1/2, -z+1/2'
'-x, -y, -z'
'x, -y-1/2, z-1/2'

loop_
_atom_site_label
_atom_site_type_symbol
_atom_site_fract_x
_atom_site_fract_y
_atom_site_fract_z
_atom_site_U_iso_or_equiv
_atom_site_adp_type
_atom_site_occupancy
_atom_site_symmetry_multiplicity
_atom_site_calc_flag
_atom_site_refinement_flags
Mg1 Mg 0.83556(3) 0.04722(4) 0.36694(2) 0.02293(12) Uani 1 1 d .
Cl1 Cl 0.74661(3) -0.20010(3) 0.165973(16) 0.03778(11) Uani 1 1 d .
Cl2 Cl 0.88628(3) 0.46886(3) 0.43574(2) 0.04302(12) Uani 1 1 d .
N1 N 0.78681(8) 0.08988(10) 0.27502(5) 0.0255(2) Uani 1 1 d .
N2 N 0.78857(7) -0.12321(10) 0.35342(5) 0.0241(2) Uani 1 1 d .
N3 N 0.76749(8) 0.14983(10) 0.42839(5) 0.0263(2) Uani 1 1 d .
N4 N 0.95615(7) 0.13386(10) 0.39725(5) 0.0267(2) Uani 1 1 d .
C1 C 0.73523(12) 0.06244(15) 0.15885(7) 0.0385(4) Uani 1 1 d .
H1A H 0.7094 0.1415 0.1619 0.058 Uiso 1 1 calc R
H1B H 0.6897 0.0097 0.1374 0.058 Uiso 1 1 calc R
H1C H 0.7880 0.0662 0.1345 0.058 Uiso 1 1 calc R
C2 C 0.76457(9) 0.01509(13) 0.22638(6) 0.0268(3) Uani 1 1 d .
C3 C 0.76695(9) -0.11118(12) 0.23693(6) 0.0270(3) Uani 1 1 d .
C4 C 0.77530(8) -0.17711(12) 0.29577(6) 0.0245(3) Uani 1 1 d .
C5 C 0.76591(10) -0.31262(12) 0.29154(7) 0.0315(3) Uani 1 1 d .
H5A H 0.7833 -0.3473 0.3334 0.047 Uiso 1 1 calc R
H5B H 0.8055 -0.3431 0.2609 0.047 Uiso 1 1 calc R
H5C H 0.7030 -0.3333 0.2776 0.047 Uiso 1 1 calc R
C6 C 0.78035(9) -0.19446(12) 0.41230(7) 0.0273(3) Uani 1 1 d .
H6A H 0.8009 -0.1452 0.4496 0.033 Uiso 1 1 calc R
H6B H 0.8221 -0.2625 0.4121 0.033 Uiso 1 1 calc R
C7 C 0.68431(10) -0.24177(12) 0.42116(7) 0.0279(3) Uani 1 1 d .
C8 C 0.60618(10) -0.20983(13) 0.38097(7) 0.0310(3) Uani 1 1 d .
H8 H 0.6119 -0.1599 0.3456 0.037 Uiso 1 1 calc R
C9 C 0.51929(10) -0.25174(15) 0.39296(9) 0.0391(4) Uani 1 1 d .
H9 H 0.4674 -0.2298 0.3656 0.047 Uiso 1 1 calc R
C10 C 0.51000(12) -0.32582(16) 0.44538(9) 0.0461(4) Uani 1 1 d .
H10 H 0.4519 -0.3535 0.4536 0.055 Uiso 1 1 calc R
C11 C 0.58760(13) -0.35885(16) 0.48575(9) 0.0475(4) Uani 1 1 d .
H11 H 0.5815 -0.4093 0.5209 0.057 Uiso 1 1 calc R
C12 C 0.67415(11) -0.31705(13) 0.47397(8) 0.0369(3) Uani 1 1 d .
H12 H 0.7258 -0.3392 0.5014 0.044 Uiso 1 1 calc R
C13 C 0.77564(9) 0.22018(12) 0.26644(7) 0.0283(3) Uani 1 1 d .
H13A H 0.7855 0.2406 0.2222 0.034 Uiso 1 1 calc R
H13B H 0.8229 0.2607 0.2948 0.034 Uiso 1 1 calc R
C14 C 0.68159(9) 0.26719(12) 0.28053(6) 0.0275(3) Uani 1 1 d .
C15 C 0.67409(11) 0.38616(13) 0.30003(8) 0.0363(3) Uani 1 1 d .
H15 H 0.7267 0.4342 0.3046 0.044 Uiso 1 1 calc R
C16 C 0.59008(13) 0.43474(16) 0.31281(9) 0.0460(4) Uani 1 1 d .
H16 H 0.5865 0.5146 0.3257 0.055 Uiso 1 1 calc R
C17 C 0.51129(12) 0.36354(17) 0.30626(8) 0.0455(4) Uani 1 1 d .
H17 H 0.4545 0.3955 0.3146 0.055 Uiso 1 1 calc R
C18 C 0.51762(11) 0.24509(16) 0.28737(9) 0.0429(4) Uani 1 1 d .
H18 H 0.4649 0.1973 0.2829 0.051 Uiso 1 1 calc R
C19 C 0.60247(10) 0.19626(14) 0.27485(7) 0.0340(3) Uani 1 1 d .
H19 H 0.6061 0.1160 0.2627 0.041 Uiso 1 1 calc R
C21 C 1.04862(11) 0.31755(15) 0.42029(9) 0.0410(4) Uani 1 1 d .
H21A H 1.0972 0.2661 0.4389 0.061 Uiso 1 1 calc R
H21B H 1.0438 0.3866 0.4475 0.061 Uiso 1 1 calc R
H21C H 1.0622 0.3431 0.3780 0.061 Uiso 1 1 calc R
C22 C 0.95772(10) 0.24911(12) 0.41461(7) 0.0278(3) Uani 1 1 d .
C23 C 0.87677(10) 0.31007(12) 0.42908(7) 0.0291(3) Uani 1 1 d .
C24 C 0.78941(10) 0.26269(12) 0.44185(6) 0.0279(3) Uani 1 1 d .
C25 C 0.72305(11) 0.34644(14) 0.47203(8) 0.0377(3) Uani 1 1 d .
H25A H 0.6945 0.3994 0.4394 0.057 Uiso 1 1 calc R
H25B H 0.7564 0.3930 0.5056 0.057 Uiso 1 1 calc R
H25C H 0.6763 0.2999 0.4901 0.057 Uiso 1 1 calc R
C26 C 0.67796(9) 0.10170(13) 0.44336(7) 0.0288(3) Uani 1 1 d .
H26A H 0.6610 0.0360 0.4137 0.035 Uiso 1 1 calc R
H26B H 0.6317 0.1642 0.4352 0.035 Uiso 1 1 calc R
C27 C 0.67449(9) 0.05647(12) 0.51209(7) 0.0261(3) Uani 1 1 d .
C28 C 0.73302(10) 0.09921(13) 0.56410(7) 0.0308(3) Uani 1 1 d .
H28 H 0.7789 0.1545 0.5570 0.037 Uiso 1 1 calc R
C29 C 0.72330(11) 0.05976(13) 0.62665(7) 0.0351(3) Uani 1 1 d .
H29 H 0.7632 0.0883 0.6610 0.042 Uiso 1 1 calc R
C30 C 0.65509(11) -0.02130(14) 0.63823(7) 0.0349(3) Uani 1 1 d .
H30 H 0.6472 -0.0449 0.6804 0.042 Uiso 1 1 calc R
C31 C 0.59847(11) -0.06727(14) 0.58639(7) 0.0347(3) Uani 1 1 d .
H31 H 0.5534 -0.1237 0.5936 0.042 Uiso 1 1 calc R
C32 C 0.60866(10) -0.02946(12) 0.52383(7) 0.0299(3) Uani 1 1 d .
H32 H 0.5711 -0.0619 0.4893 0.036 Uiso 1 1 calc R
C33 C 1.04500(10) 0.07424(13) 0.38947(8) 0.0358(3) Uani 1 1 d .
H33A H 1.0845 0.0784 0.4299 0.043 Uiso 1 1 calc R
H33B H 1.0759 0.1157 0.3565 0.043 Uiso 1 1 calc R
C34 C 1.02970(9) -0.05536(13) 0.37018(7) 0.0290(3) Uani 1 1 d .
C35 C 1.03082(10) -0.14501(13) 0.41719(7) 0.0319(3) Uani 1 1 d .
H35 H 1.0387 -0.1240 0.4608 0.038 Uiso 1 1 calc R
C36 C 1.02039(10) -0.26483(14) 0.40004(8) 0.0372(3) Uani 1 1 d .
H36 H 1.0221 -0.3236 0.4320 0.045 Uiso 1 1 calc R
C37 C 1.00742(11) -0.29736(15) 0.33552(9) 0.0404(4) Uani 1 1 d .
H37 H 1.0006 -0.3779 0.3240 0.048 Uiso 1 1 calc R
C38 C 1.00457(11) -0.20913(16) 0.28796(8) 0.0409(4) Uani 1 1 d .
H38 H 0.9949 -0.2305 0.2445 0.049 Uiso 1 1 calc R
C39 C 1.01610(10) -0.08931(15) 0.30525(7) 0.0358(3) Uani 1 1 d .
H39 H 1.0147 -0.0308 0.2731 0.043 Uiso 1 1 calc R

loop_
_atom_site_aniso_label
_atom_site_aniso_U_11
_atom_site_aniso_U_22
_atom_site_aniso_U_33
_atom_site_aniso_U_23
_atom_site_aniso_U_13
_atom_site_aniso_U_12
Mg1 0.0253(2) 0.0205(2) 0.0230(2) -0.00124(15) 0.00218(18) -0.00270(15)
Cl1 0.0483(2) 0.0374(2) 0.02862(19) -0.01116(13) 0.00850(16) -0.00634(14)
Cl2 0.0511(2) 0.02106(18) 0.0564(2) -0.00581(14) 0.00274(19) -0.00478(14)
N1 0.0287(6) 0.0223(6) 0.0252(5) 0.0003(4) 0.0021(5) -0.0013(4)
N2 0.0253(5) 0.0218(5) 0.0250(5) 0.0010(4) 0.0018(4) -0.0021(4)
N3 0.0274(5) 0.0267(6) 0.0249(5) -0.0020(4) 0.0033(4) -0.0024(4)
N4 0.0256(5) 0.0245(6) 0.0297(6) -0.0011(4) 0.0016(5) -0.0020(4)
C1 0.0506(9) 0.0399(9) 0.0239(7) 0.0032(6) -0.0010(7) -0.0038(7)
C2 0.0262(6) 0.0306(7) 0.0235(6) 0.0010(5) 0.0027(5) -0.0015(5)
C3 0.0279(6) 0.0275(7) 0.0258(6) -0.0051(5) 0.0034(5) -0.0025(5)
C4 0.0207(6) 0.0222(6) 0.0306(7) -0.0028(5) 0.0026(5) -0.0011(4)
C5 0.0344(7) 0.0228(7) 0.0373(8) -0.0044(5) 0.0029(6) -0.0023(5)
C6 0.0288(7) 0.0244(7) 0.0282(7) 0.0036(5) -0.0006(6) -0.0019(5)
C7 0.0329(7) 0.0211(6) 0.0303(7) -0.0020(5) 0.0063(6) -0.0022(5)
C8 0.0318(7) 0.0290(7) 0.0324(7) -0.0041(5) 0.0044(6) -0.0031(5)
C9 0.0300(7) 0.0403(9) 0.0474(9) -0.0131(7) 0.0064(7) -0.0036(6)
C10 0.0412(9) 0.0394(9) 0.0619(11) -0.0092(8) 0.0256(8) -0.0115(7)
C11 0.0567(10) 0.0358(9) 0.0538(10) 0.0068(7) 0.0253(9) -0.0059(7)
C12 0.0438(8) 0.0288(7) 0.0392(8) 0.0057(6) 0.0096(7) -0.0008(6)
C13 0.0304(7) 0.0238(7) 0.0305(7) 0.0046(5) 0.0027(6) -0.0026(5)
C14 0.0312(7) 0.0279(7) 0.0228(6) 0.0057(5) 0.0006(5) -0.0008(5)
C15 0.0403(8) 0.0282(8) 0.0411(8) 0.0032(6) 0.0078(7) 0.0007(6)
C16 0.0521(10) 0.0370(9) 0.0510(10) 0.0052(7) 0.0150(8) 0.0116(7)
C17 0.0395(8) 0.0551(11) 0.0435(9) 0.0114(8) 0.0117(7) 0.0139(7)
C18 0.0319(8) 0.0559(11) 0.0408(9) 0.0079(7) 0.0038(7) -0.0038(7)
C19 0.0340(7) 0.0350(8) 0.0326(7) 0.0019(6) 0.0011(6) -0.0026(6)
C21 0.0371(8) 0.0348(8) 0.0509(9) -0.0091(7) 0.0039(7) -0.0108(6)
C22 0.0316(7) 0.0263(7) 0.0249(6) -0.0008(5) -0.0001(6) -0.0062(5)
C23 0.0389(8) 0.0203(6) 0.0274(6) -0.0028(5) 0.0005(6) -0.0024(5)
C24 0.0346(7) 0.0266(7) 0.0224(6) -0.0011(5) 0.0015(6) 0.0040(5)
C25 0.0456(8) 0.0310(8) 0.0378(8) -0.0044(6) 0.0102(7) 0.0058(6)
C26 0.0261(7) 0.0337(7) 0.0265(7) -0.0015(5) 0.0025(5) -0.0012(5)
C27 0.0252(6) 0.0263(7) 0.0268(7) -0.0023(5) 0.0029(5) 0.0041(5)
C28 0.0294(7) 0.0319(7) 0.0309(7) -0.0032(6) 0.0014(6) -0.0028(5)
C29 0.0405(8) 0.0343(8) 0.0289(7) -0.0030(6) -0.0045(6) 0.0004(6)
C30 0.0450(8) 0.0330(8) 0.0263(7) 0.0049(5) 0.0011(6) 0.0027(6)
C31 0.0388(8) 0.0321(8) 0.0330(7) 0.0024(6) 0.0033(6) -0.0059(6)
C32 0.0284(7) 0.0317(7) 0.0291(7) -0.0040(5) -0.0002(6) -0.0021(5)
C33 0.0255(7) 0.0307(8) 0.0510(9) -0.0037(6) 0.0022(7) -0.0026(5)
C34 0.0201(6) 0.0309(7) 0.0358(7) -0.0013(6) 0.0029(6) 0.0010(5)
C35 0.0284(7) 0.0357(8) 0.0310(7) -0.0012(6) 0.0009(6) -0.0007(5)
C36 0.0323(7) 0.0328(8) 0.0457(9) 0.0035(6) -0.0001(7) -0.0013(6)
C37 0.0340(8) 0.0336(8) 0.0533(10) -0.0112(7) 0.0031(7) 0.0003(6)
C38 0.0346(8) 0.0528(10) 0.0353(8) -0.0136(7) 0.0039(7) 0.0000(7)
C39 0.0313(7) 0.0427(9) 0.0334(8) 0.0038(6) 0.0036(6) 0.0015(6)

loop_
_atom_type_symbol
_atom_type_description
_atom_type_scat_dispersion_real
_atom_type_scat_dispersion_imag
_atom_type_scat_source
C C 0.0181 0.0091 'International Tables Vol C Tables 4.2.6.8 and 6.1.1.4'
H H 0.0000 0.0000 'International Tables Vol C Tables 4.2.6.8 and 6.1.1.4'
N N 0.0311 0.0180 'International Tables Vol C Tables 4.2.6.8 and 6.1.1.4'
Mg Mg 0.1719 0.1771 'International Tables Vol C Tables 4.2.6.8 and 6.1.1.4'
Cl Cl 0.3639 0.7018 'International Tables Vol C Tables 4.2.6.8 and 6.1.1.4'

loop_
_geom_angle_atom_site_label_1
_geom_angle_atom_site_label_2
_geom_angle_atom_site_label_3
_geom_angle
N1 Mg1 N2 90.39(5)
N1 Mg1 N3 108.12(5)
N2 Mg1 N3 115.62(5)
N1 Mg1 N4 112.93(5)
N2 Mg1 N4 138.68(5)
N3 Mg1 N4 89.93(5)
C2 N1 C13 120.84(12)
C2 N1 Mg1 127.42(9)
C13 N1 Mg1 111.73(9)
C4 N2 C6 119.05(11)
C4 N2 Mg1 124.17(9)
C6 N2 Mg1 116.32(8)
C24 N3 C26 120.20(11)
C24 N3 Mg1 122.91(9)
C26 N3 Mg1 115.05(8)
C22 N4 C33 118.06(11)
C22 N4 Mg1 121.88(9)
C33 N4 Mg1 119.25(9)
N1 C2 C3 120.23(12)
N1 C2 C1 120.73(13)
C3 C2 C1 119.04(12)
C4 C3 C2 129.93(12)
C4 C3 Cl1 114.76(10)
C2 C3 Cl1 115.07(10)
N2 C4 C3 122.08(12)
N2 C4 C5 120.20(12)
C3 C4 C5 117.69(12)
N2 C6 C7 115.94(11)
C8 C7 C12 118.72(13)
C8 C7 C6 123.13(12)
C12 C7 C6 118.10(13)
C7 C8 C9 120.74(14)
C10 C9 C8 120.06(16)
C9 C10 C11 119.76(15)
C12 C11 C10 120.27(16)
C11 C12 C7 120.45(16)
N1 C13 C14 114.05(11)
C19 C14 C15 118.44(14)
C19 C14 C13 122.81(13)
C15 C14 C13 118.75(12)
C16 C15 C14 121.50(15)
C15 C16 C17 119.60(16)
C18 C17 C16 119.65(15)
C17 C18 C19 120.60(15)
C14 C19 C18 120.20(15)
N4 C22 C23 121.73(12)
N4 C22 C21 119.66(13)
C23 C22 C21 118.61(12)
C22 C23 C24 129.63(12)
C22 C23 Cl2 115.63(10)
C24 C23 Cl2 114.68(10)
N3 C24 C23 120.97(12)
N3 C24 C25 121.37(13)
C23 C24 C25 117.66(13)
N3 C26 C27 115.56(11)
C28 C27 C32 118.59(13)
C28 C27 C26 122.75(12)
C32 C27 C26 118.64(12)
C29 C28 C27 120.36(13)
C30 C29 C28 120.66(14)
C29 C30 C31 119.26(14)
C32 C31 C30 120.28(14)
C31 C32 C27 120.75(13)
N4 C33 C34 110.54(11)
C35 C34 C39 118.23(14)
C35 C34 C33 120.50(14)
C39 C34 C33 121.26(14)
C36 C35 C34 121.04(14)
C37 C36 C35 120.17(15)
C36 C37 C38 119.64(15)
C39 C38 C37 120.08(15)
C38 C39 C34 120.83(15)

loop_
_geom_bond_atom_site_label_1
_geom_bond_atom_site_label_2
_geom_bond_distance
Mg1 N1 2.0231(12)
Mg1 N2 2.0244(12)
Mg1 N3 2.0377(12)
Mg1 N4 2.0448(12)
Cl1 C3 1.7729(13)
Cl2 C23 1.7751(13)
N1 C2 1.3225(17)
N1 C13 1.4667(16)
N2 C4 1.3340(16)
N2 C6 1.4699(16)
N3 C24 1.3177(18)
N3 C26 1.4686(16)
N4 C22 1.3305(18)
N4 C33 1.4750(17)
C1 C2 1.5171(19)
C2 C3 1.4207(19)
C3 C4 1.4182(19)
C4 C5 1.5145(18)
C6 C7 1.5203(18)
C7 C8 1.387(2)
C7 C12 1.397(2)
C8 C9 1.392(2)
C9 C10 1.381(3)
C10 C11 1.387(3)
C11 C12 1.386(2)
C13 C14 1.5191(18)
C14 C19 1.3902(19)
C14 C15 1.391(2)
C15 C16 1.385(2)
C16 C17 1.388(3)
C17 C18 1.380(3)
C18 C19 1.395(2)
C21 C22 1.5197(19)
C22 C23 1.416(2)
C23 C24 1.424(2)
C24 C25 1.5193(19)
C26 C27 1.5166(18)
C27 C28 1.3901(19)
C27 C32 1.3907(19)
C28 C29 1.389(2)
C29 C30 1.379(2)
C30 C31 1.386(2)
C31 C32 1.385(2)
C33 C34 1.5061(19)
C34 C35 1.393(2)
C34 C39 1.393(2)
C35 C36 1.383(2)
C36 C37 1.381(2)
C37 C38 1.389(2)
C38 C39 1.385(2)
